data_4100678
loop_
_publ_author_name
' Toshiya Hozumi '
' Kazuhito Hashimoto '
' Ohkoshi Shin-ichi '

_publ_section_title
;
Electrochemical synthesis, crystal structure, and photomagnetic properties
 of a three-dimensional cyano-bridged copper-molybdenum complex
;
_journal_name_full 'Journal of the American Chemical Society'
_journal_paper_doi 10.1021/ja0443777
_journal_year 2005
_chemical_formula_sum 'C60 H108 Ir8 O12 P4 Pt4'
_chemical_formula_weight 3463.30
_space_group_IT_number 60
_symmetry_cell_setting orthorhombic
_symmetry_space_group_name_Hall '-P 2n 2ab'
_symmetry_space_group_name_H-M 'P b c n'
_cell_angle_alpha 90.00
_cell_angle_beta 90.00
_cell_angle_gamma 90.00
_cell_formula_units_Z 12
_cell_length_a 41.4988(13)
_cell_length_b 27.0640(9)
_cell_length_c 25.7975(8)
_cell_measurement_temperature 296(2)
_cell_volume 28973.8(16)
_diffrn_ambient_temperature 296(2)
_exptl_crystal_density_diffrn 2.382
_cod_depositor_comments
;
The following automatic conversions were performed:
'_symmetry_cell_setting' value 'Orthorhombic' changed to 'orthorhombic'
according to '/home/saulius/struct/CIF-dictionaries/cif_core.dic'
dictionary named 'cif_core.dic' version 2.4.1 from 2010-06-29.

Automatic conversion script
Id: cif_fix_enum 1527 2010-12-29 10:47:43Z saulius 
;
_cod_database_code 4100678

loop_
_symmetry_equiv_pos_as_xyz
'x, y, z'
'-x+1/2, -y+1/2, z+1/2'
'-x, y, -z+1/2'
'x+1/2, -y+1/2, -z'
'-x, -y, -z'
'x-1/2, y-1/2, -z-1/2'
'x, -y, z-1/2'
'-x-1/2, y-1/2, z'

loop_
_atom_site_label
_atom_site_type_symbol
_atom_site_fract_x
_atom_site_fract_y
_atom_site_fract_z
_atom_site_U_iso_or_equiv
_atom_site_adp_type
_atom_site_occupancy
_atom_site_symmetry_multiplicity
_atom_site_calc_flag
_atom_site_refinement_flags
_atom_site_disorder_assembly
_atom_site_disorder_group
Pt1 Pt 0.023801(10) 0.858486(18) 0.329129(17) 0.04782(12) Uani 1 1 d . . .
Pt2 Pt 0.053465(10) 0.987636(17) 0.228625(17) 0.04494(11) Uani 1 1 d . . .
Ir1 Ir 0.030990(9) 0.889846(16) 0.232106(16) 0.04091(11) Uani 1 1 d . . .
Ir2 Ir -0.010551(10) 0.960566(17) 0.199957(16) 0.04282(11) Uani 1 1 d . . .
Ir3 Ir 0.0000 0.80629(2) 0.2500 0.05220(17) Uani 1 2 d S . .
Ir4 Ir 0.069498(10) 0.924826(18) 0.305445(17) 0.04747(12) Uani 1 1 d . . .
Ir5 Ir 0.0000 1.04416(3) 0.2500 0.05799(19) Uani 1 2 d S . .
P1 P 0.02483(8) 0.82324(15) 0.40958(14) 0.0681(10) Uani 1 1 d . . .
P2 P 0.09288(7) 1.01389(13) 0.17265(12) 0.0552(8) Uani 1 1 d . . .
O11 O 0.0873(2) 0.8264(4) 0.2017(4) 0.080(3) Uani 1 1 d . . .
O21 O -0.0288(2) 1.0267(4) 0.1109(4) 0.089(3) Uani 1 1 d . . .
O31 O 0.0487(3) 0.7262(4) 0.2401(5) 0.120(4) Uani 1 1 d . . .
O41 O 0.1013(2) 0.9881(5) 0.3854(5) 0.111(4) Uani 1 1 d . . .
O42 O 0.1278(2) 0.8597(4) 0.3022(4) 0.096(3) Uani 1 1 d . . .
O51 O -0.0223(3) 1.1235(4) 0.1794(6) 0.133(5) Uani 1 1 d . . .
C1 C -0.0059(4) 0.7681(8) 0.4159(7) 0.123(8) Uani 1 1 d . . .
C2 C -0.0374(4) 0.7864(7) 0.3919(6) 0.120(7) Uani 1 1 d . . .
H2A H -0.0502 0.7587 0.3812 0.180 Uiso 1 1 calc R . .
H2B H -0.0327 0.8067 0.3623 0.180 Uiso 1 1 calc R . .
H2C H -0.0491 0.8055 0.4170 0.180 Uiso 1 1 calc R . .
C3 C 0.0068(5) 0.7221(6) 0.3825(8) 0.131(7) Uani 1 1 d . . .
H3A H -0.0094 0.6968 0.3816 0.197 Uiso 1 1 calc R . .
H3B H 0.0261 0.7092 0.3980 0.197 Uiso 1 1 calc R . .
H3C H 0.0114 0.7328 0.3477 0.197 Uiso 1 1 calc R . .
C4 C -0.0107(4) 0.7514(6) 0.4737(6) 0.113(6) Uani 1 1 d . . .
H4A H -0.0259 0.7730 0.4903 0.169 Uiso 1 1 calc R . .
H4B H 0.0095 0.7529 0.4916 0.169 Uiso 1 1 calc R . .
H4C H -0.0188 0.7182 0.4744 0.169 Uiso 1 1 calc R . .
C5 C 0.0663(3) 0.7971(7) 0.4197(7) 0.099(5) Uani 1 1 d . . .
C6 C 0.0773(4) 0.7696(6) 0.3677(6) 0.104(6) Uani 1 1 d . . .
H6A H 0.0726 0.7902 0.3383 0.156 Uiso 1 1 calc R . .
H6B H 0.0659 0.7389 0.3645 0.156 Uiso 1 1 calc R . .
H6C H 0.1001 0.7633 0.3691 0.156 Uiso 1 1 calc R . .
C7 C 0.0684(4) 0.7563(6) 0.4633(7) 0.124(7) Uani 1 1 d . . .
H7A H 0.0892 0.7408 0.4622 0.187 Uiso 1 1 calc R . .
H7B H 0.0520 0.7319 0.4577 0.187 Uiso 1 1 calc R . .
H7C H 0.0654 0.7714 0.4966 0.187 Uiso 1 1 calc R . .
C8 C 0.0908(3) 0.8402(7) 0.4302(6) 0.113(6) Uani 1 1 d . . .
H8A H 0.0864 0.8547 0.4634 0.170 Uiso 1 1 calc R . .
H8B H 0.0887 0.8649 0.4037 0.170 Uiso 1 1 calc R . .
H8C H 0.1124 0.8274 0.4298 0.170 Uiso 1 1 calc R . .
C9 C 0.0172(5) 0.8737(8) 0.4631(6) 0.116(7) Uani 1 1 d . . .
C10 C -0.0195(5) 0.8838(8) 0.4629(8) 0.165(10) Uani 1 1 d . . .
H10A H -0.0234 0.9174 0.4731 0.247 Uiso 1 1 calc R . .
H10B H -0.0299 0.8619 0.4869 0.247 Uiso 1 1 calc R . .
H10C H -0.0279 0.8784 0.4287 0.247 Uiso 1 1 calc R . .
C11 C 0.0659(3) 0.8506(4) 0.2115(4) 0.049(3) Uani 1 1 d . . .
C12 C 0.0353(5) 0.9190(6) 0.4530(5) 0.106(6) Uani 1 1 d . . .
H12A H 0.0310 0.9302 0.4184 0.159 Uiso 1 1 calc R . .
H12B H 0.0579 0.9125 0.4568 0.159 Uiso 1 1 calc R . .
H12C H 0.0289 0.9440 0.4774 0.159 Uiso 1 1 calc R . .
C13 C 0.0280(5) 0.8526(7) 0.5214(6) 0.161(10) Uani 1 1 d . . .
H13A H 0.0504 0.8437 0.5208 0.242 Uiso 1 1 calc R . .
H13B H 0.0153 0.8240 0.5299 0.242 Uiso 1 1 calc R . .
H13C H 0.0245 0.8778 0.5469 0.242 Uiso 1 1 calc R . .
C14 C 0.1338(3) 0.9884(8) 0.1891(7) 0.107(6) Uani 1 1 d . . .
C15 C 0.1428(4) 1.0086(9) 0.2419(8) 0.167(11) Uani 1 1 d . . .
H15A H 0.1271 0.9981 0.2670 0.251 Uiso 1 1 calc R . .
H15B H 0.1432 1.0441 0.2406 0.251 Uiso 1 1 calc R . .
H15C H 0.1636 0.9965 0.2517 0.251 Uiso 1 1 calc R . .
C16 C 0.1334(4) 0.9302(7) 0.1952(8) 0.128(7) Uani 1 1 d . . .
H16A H 0.1545 0.9188 0.2045 0.192 Uiso 1 1 calc R . .
H16B H 0.1270 0.9153 0.1630 0.192 Uiso 1 1 calc R . .
H16C H 0.1183 0.9211 0.2218 0.192 Uiso 1 1 calc R . .
C17 C 0.1613(4) 1.0029(9) 0.1491(8) 0.197(13) Uani 1 1 d . . .
H17A H 0.1802 0.9836 0.1560 0.296 Uiso 1 1 calc R . .
H17B H 0.1663 1.0373 0.1526 0.296 Uiso 1 1 calc R . .
H17C H 0.1540 0.9964 0.1144 0.296 Uiso 1 1 calc R . .
C18 C 0.0853(3) 0.9978(6) 0.1015(5) 0.074(4) Uani 1 1 d . . .
C19 C 0.0926(4) 0.9440(7) 0.0927(8) 0.133(8) Uani 1 1 d . . .
H19A H 0.0797 0.9243 0.1156 0.200 Uiso 1 1 calc R . .
H19B H 0.1150 0.9380 0.0994 0.200 Uiso 1 1 calc R . .
H19C H 0.0877 0.9355 0.0574 0.200 Uiso 1 1 calc R . .
C20 C 0.1041(4) 1.0281(8) 0.0624(6) 0.141(9) Uani 1 1 d . . .
H20A H 0.0987 1.0175 0.0280 0.212 Uiso 1 1 calc R . .
H20B H 0.1267 1.0236 0.0682 0.212 Uiso 1 1 calc R . .
H20C H 0.0987 1.0624 0.0663 0.212 Uiso 1 1 calc R . .
C21 C -0.0213(3) 1.0014(5) 0.1451(5) 0.061(3) Uani 1 1 d . . .
C22 C 0.0505(4) 1.0045(6) 0.0888(5) 0.104(6) Uani 1 1 d . . .
H22A H 0.0474 1.0007 0.0521 0.156 Uiso 1 1 calc R . .
H22B H 0.0437 1.0369 0.0992 0.156 Uiso 1 1 calc R . .
H22C H 0.0380 0.9801 0.1069 0.156 Uiso 1 1 calc R . .
C23 C 0.0931(4) 1.0852(6) 0.1790(5) 0.087(5) Uani 1 1 d . . .
C24 C 0.1256(4) 1.1091(7) 0.1594(8) 0.145(8) Uani 1 1 d . . .
H24A H 0.1257 1.1100 0.1222 0.218 Uiso 1 1 calc R . .
H24B H 0.1435 1.0897 0.1714 0.218 Uiso 1 1 calc R . .
H24C H 0.1274 1.1421 0.1727 0.218 Uiso 1 1 calc R . .
C25 C 0.0642(5) 1.1067(5) 0.1519(6) 0.112(6) Uani 1 1 d . . .
H25A H 0.0462 1.0846 0.1554 0.168 Uiso 1 1 calc R . .
H25B H 0.0690 1.1112 0.1158 0.168 Uiso 1 1 calc R . .
H25C H 0.0589 1.1380 0.1671 0.168 Uiso 1 1 calc R . .
C26 C 0.0914(4) 1.0966(6) 0.2380(6) 0.113(6) Uani 1 1 d . . .
H26A H 0.0844 1.1300 0.2430 0.170 Uiso 1 1 calc R . .
H26B H 0.1124 1.0923 0.2531 0.170 Uiso 1 1 calc R . .
H26C H 0.0765 1.0744 0.2543 0.170 Uiso 1 1 calc R . .
C31 C 0.0302(3) 0.7557(4) 0.2446(6) 0.068(4) Uani 1 1 d . . .
C41 C 0.0895(3) 0.9631(6) 0.3545(6) 0.071(4) Uani 1 1 d . . .
C42 C 0.1054(3) 0.8846(5) 0.3028(5) 0.059(3) Uani 1 1 d . . .
C51 C -0.0145(3) 1.0940(5) 0.2062(7) 0.087(5) Uani 1 1 d . . .
Pt3 Pt 0.175363(11) 0.224380(17) 0.473602(17) 0.04959(12) Uani 1 1 d . . .
Pt4 Pt 0.274848(11) 0.214756(18) 0.545075(17) 0.04976(12) Uani 1 1 d . . .
Pt5 Pt 0.252626(12) 0.364063(17) 0.474913(18) 0.05302(13) Uani 1 1 d . . .
Pt6 Pt 0.188233(11) 0.326723(17) 0.610751(16) 0.04582(11) Uani 1 1 d . . .
Ir6 Ir 0.208089(11) 0.236512(17) 0.561575(16) 0.04372(11) Uani 1 1 d . . .
Ir7 Ir 0.240346(11) 0.260665(17) 0.472778(16) 0.04406(11) Uani 1 1 d . . .
Ir8 Ir 0.249895(11) 0.312813(17) 0.562236(16) 0.04518(11) Uani 1 1 d . . .
Ir9 Ir 0.193205(11) 0.320778(17) 0.508342(16) 0.04426(11) Uani 1 1 d . . .
Ir10 Ir 0.226902(13) 0.167746(18) 0.495503(19) 0.05536(13) Uani 1 1 d . . .
Ir11 Ir 0.297914(11) 0.295640(19) 0.497192(19) 0.05392(13) Uani 1 1 d . . .
Ir12 Ir 0.218573(12) 0.397551(18) 0.556715(18) 0.05379(13) Uani 1 1 d . . .
Ir13 Ir 0.148133(11) 0.268514(19) 0.555914(18) 0.05200(13) Uani 1 1 d . . .
P3 P 0.14458(9) 0.20682(14) 0.40284(12) 0.0632(9) Uani 1 1 d . . .
P4 P 0.30816(9) 0.17123(14) 0.59853(14) 0.0668(10) Uani 1 1 d . . .
P5 P 0.25991(11) 0.41380(14) 0.40510(16) 0.0793(12) Uani 1 1 d . . .
P6 P 0.17892(9) 0.33911(14) 0.69690(12) 0.0608(9) Uani 1 1 d . . .
O61 O 0.1823(2) 0.1522(4) 0.6253(4) 0.096(3) Uani 1 1 d . . .
O71 O 0.2723(3) 0.2194(4) 0.3780(4) 0.090(3) Uani 1 1 d . . .
O81 O 0.2991(2) 0.3682(4) 0.6249(4) 0.096(4) Uani 1 1 d . . .
O91 O 0.1384(3) 0.3895(4) 0.4788(5) 0.104(4) Uani 1 1 d . . .
O101 O 0.2647(3) 0.1127(4) 0.4154(4) 0.103(4) Uani 1 1 d . . .
O102 O 0.1951(3) 0.0767(4) 0.5353(5) 0.122(4) Uani 1 1 d . . .
O111 O 0.3540(3) 0.3542(5) 0.5361(4) 0.116(4) Uani 1 1 d . . .
O112 O 0.3413(2) 0.2485(4) 0.4182(4) 0.099(4) Uani 1 1 d . . .
O121 O 0.2640(3) 0.4701(4) 0.6046(5) 0.113(4) Uani 1 1 d . . .
O122 O 0.1669(3) 0.4740(4) 0.5502(5) 0.117(4) Uani 1 1 d . . .
O131 O 0.1129(3) 0.1786(4) 0.5944(4) 0.100(4) Uani 1 1 d . . .
O132 O 0.0866(3) 0.3282(5) 0.5535(5) 0.114(4) Uani 1 1 d . . .
C27 C 0.1720(5) 0.1891(8) 0.3442(5) 0.113(7) Uani 1 1 d . . .
C28 C 0.1950(7) 0.2278(13) 0.3360(7) 0.33(3) Uani 1 1 d . . .
H28A H 0.2141 0.2143 0.3205 0.490 Uiso 1 1 calc R . .
H28B H 0.2003 0.2428 0.3686 0.490 Uiso 1 1 calc R . .
H28C H 0.1859 0.2522 0.3133 0.490 Uiso 1 1 calc R . .
C29 C 0.1896(7) 0.1381(13) 0.3588(8) 0.28(2) Uani 1 1 d . . .
H29A H 0.2125 0.1430 0.3595 0.418 Uiso 1 1 calc R . .
H29B H 0.1844 0.1135 0.3333 0.418 Uiso 1 1 calc R . .
H29C H 0.1823 0.1272 0.3922 0.418 Uiso 1 1 calc R . .
C30 C 0.1533(4) 0.1809(7) 0.2922(5) 0.120(7) Uani 1 1 d . . .
H30A H 0.1438 0.2116 0.2813 0.181 Uiso 1 1 calc R . .
H30B H 0.1367 0.1568 0.2974 0.181 Uiso 1 1 calc R . .
H30C H 0.1680 0.1695 0.2661 0.181 Uiso 1 1 calc R . .
C32 C 0.1188(4) 0.1521(6) 0.4189(5) 0.088(5) Uani 1 1 d . . .
C33 C 0.1379(6) 0.1131(9) 0.4504(12) 0.27(2) Uani 1 1 d . . .
H33A H 0.1232 0.0892 0.4645 0.404 Uiso 1 1 calc R . .
H33B H 0.1492 0.1292 0.4782 0.404 Uiso 1 1 calc R . .
H33C H 0.1531 0.0969 0.4281 0.404 Uiso 1 1 calc R . .
C34 C 0.0994(5) 0.1263(8) 0.3776(6) 0.163(10) Uani 1 1 d . . .
H34A H 0.1127 0.1023 0.3605 0.244 Uiso 1 1 calc R . .
H34B H 0.0920 0.1501 0.3528 0.244 Uiso 1 1 calc R . .
H34C H 0.0813 0.1100 0.3932 0.244 Uiso 1 1 calc R . .
C35 C 0.0923(7) 0.1704(15) 0.4558(9) 0.36(3) Uani 1 1 d . . .
H35A H 0.1010 0.1735 0.4902 0.541 Uiso 1 1 calc R . .
H35B H 0.0748 0.1472 0.4561 0.541 Uiso 1 1 calc R . .
H35C H 0.0847 0.2020 0.4443 0.541 Uiso 1 1 calc R . .
C36 C 0.1169(6) 0.2595(7) 0.3823(9) 0.143(9) Uani 1 1 d . . .
C37 C 0.1373(9) 0.3015(8) 0.3627(13) 0.28(2) Uani 1 1 d . . .
H37A H 0.1260 0.3321 0.3673 0.419 Uiso 1 1 calc R . .
H37B H 0.1418 0.2966 0.3265 0.419 Uiso 1 1 calc R . .
H37C H 0.1572 0.3024 0.3817 0.419 Uiso 1 1 calc R . .
C38 C 0.1002(6) 0.2827(12) 0.4264(10) 0.226(19) Uani 1 1 d . . .
H38A H 0.0788 0.2697 0.4290 0.339 Uiso 1 1 calc R . .
H38B H 0.0992 0.3178 0.4212 0.339 Uiso 1 1 calc R . .
H38C H 0.1118 0.2758 0.4578 0.339 Uiso 1 1 calc R . .
C39 C 0.0928(5) 0.2496(7) 0.3375(7) 0.157(9) Uani 1 1 d . . .
H39A H 0.0855 0.2160 0.3393 0.236 Uiso 1 1 calc R . .
H39B H 0.1033 0.2552 0.3049 0.236 Uiso 1 1 calc R . .
H39C H 0.0747 0.2715 0.3407 0.236 Uiso 1 1 calc R . .
C40 C 0.3268(7) 0.2099(8) 0.6515(10) 0.173(12) Uani 1 1 d . . .
C43 C 0.2914(8) 0.2062(15) 0.6923(9) 0.35(3) Uani 1 1 d . . .
H43A H 0.2978 0.2042 0.7280 0.531 Uiso 1 1 calc R . .
H43B H 0.2791 0.1773 0.6833 0.531 Uiso 1 1 calc R . .
H43C H 0.2783 0.2351 0.6872 0.531 Uiso 1 1 calc R . .
C44 C 0.3354(6) 0.2568(7) 0.6375(9) 0.187(14) Uani 1 1 d . . .
H44A H 0.3430 0.2744 0.6675 0.280 Uiso 1 1 calc R . .
H44B H 0.3171 0.2736 0.6232 0.280 Uiso 1 1 calc R . .
H44C H 0.3523 0.2553 0.6120 0.280 Uiso 1 1 calc R . .
C45 C 0.3545(5) 0.1862(7) 0.6841(7) 0.141(8) Uani 1 1 d . . .
H45A H 0.3723 0.1782 0.6617 0.211 Uiso 1 1 calc R . .
H45B H 0.3468 0.1567 0.7006 0.211 Uiso 1 1 calc R . .
H45C H 0.3616 0.2093 0.7101 0.211 Uiso 1 1 calc R . .
C46 C 0.3418(5) 0.1457(10) 0.5577(7) 0.145(9) Uani 1 1 d . . .
C47 C 0.3679(5) 0.2001(13) 0.5539(12) 0.28(2) Uani 1 1 d . . .
H47A H 0.3889 0.1920 0.5671 0.426 Uiso 1 1 calc R . .
H47B H 0.3588 0.2264 0.5743 0.426 Uiso 1 1 calc R . .
H47C H 0.3697 0.2106 0.5185 0.426 Uiso 1 1 calc R . .
C48 C 0.3615(4) 0.1036(8) 0.5798(8) 0.148(8) Uani 1 1 d . . .
H48A H 0.3473 0.0781 0.5919 0.222 Uiso 1 1 calc R . .
H48B H 0.3743 0.1156 0.6082 0.222 Uiso 1 1 calc R . .
H48C H 0.3754 0.0906 0.5534 0.222 Uiso 1 1 calc R . .
C49 C 0.3349(5) 0.1395(9) 0.5024(7) 0.154(9) Uani 1 1 d . . .
H49A H 0.3545 0.1318 0.4843 0.231 Uiso 1 1 calc R . .
H49B H 0.3259 0.1695 0.4888 0.231 Uiso 1 1 calc R . .
H49C H 0.3198 0.1130 0.4978 0.231 Uiso 1 1 calc R . .
C50 C 0.2866(5) 0.1125(10) 0.6278(11) 0.189(14) Uani 1 1 d . . .
C52 C 0.3074(5) 0.0878(8) 0.6739(8) 0.167(10) Uani 1 1 d . . .
H52A H 0.3170 0.1133 0.6945 0.250 Uiso 1 1 calc R . .
H52B H 0.3239 0.0673 0.6594 0.250 Uiso 1 1 calc R . .
H52C H 0.2935 0.0680 0.6953 0.250 Uiso 1 1 calc R . .
C53 C 0.2909(13) 0.0797(10) 0.565(2) 0.60(6) Uani 1 1 d . . .
H53A H 0.3081 0.0561 0.5678 0.893 Uiso 1 1 calc R . .
H53B H 0.2956 0.1031 0.5384 0.893 Uiso 1 1 calc R . .
H53C H 0.2711 0.0628 0.5574 0.893 Uiso 1 1 calc R . .
C54 C 0.2551(5) 0.1234(8) 0.6452(10) 0.177(12) Uani 1 1 d . . .
H54A H 0.2505 0.1043 0.6757 0.266 Uiso 1 1 calc R . .
H54B H 0.2399 0.1152 0.6185 0.266 Uiso 1 1 calc R . .
H54C H 0.2536 0.1579 0.6532 0.266 Uiso 1 1 calc R . .
C55 C 0.2675(5) 0.3796(6) 0.3425(6) 0.088(5) Uani 1 1 d . . .
C56 C 0.2926(5) 0.3397(7) 0.3510(6) 0.142(9) Uani 1 1 d . . .
H56A H 0.2824 0.3107 0.3648 0.213 Uiso 1 1 calc R . .
H56B H 0.3086 0.3513 0.3751 0.213 Uiso 1 1 calc R . .
H56C H 0.3028 0.3318 0.3186 0.213 Uiso 1 1 calc R . .
C57 C 0.2348(7) 0.3578(8) 0.3281(7) 0.198(14) Uani 1 1 d . . .
H57A H 0.2367 0.3397 0.2963 0.297 Uiso 1 1 calc R . .
H57B H 0.2194 0.3840 0.3238 0.297 Uiso 1 1 calc R . .
H57C H 0.2277 0.3360 0.3552 0.297 Uiso 1 1 calc R . .
C58 C 0.2794(5) 0.4098(6) 0.2950(6) 0.128(8) Uani 1 1 d . . .
H58A H 0.2841 0.3877 0.2669 0.192 Uiso 1 1 calc R . .
H58B H 0.2985 0.4278 0.3042 0.192 Uiso 1 1 calc R . .
H58C H 0.2629 0.4326 0.2846 0.192 Uiso 1 1 calc R . .
C59 C 0.2996(6) 0.4511(7) 0.4211(8) 0.128(8) Uani 1 1 d . . .
C60 C 0.3294(5) 0.4166(10) 0.4107(9) 0.180(11) Uani 1 1 d . . .
H60A H 0.3489 0.4336 0.4200 0.270 Uiso 1 1 calc R . .
H60B H 0.3301 0.4079 0.3746 0.270 Uiso 1 1 calc R . .
H60C H 0.3275 0.3871 0.4312 0.270 Uiso 1 1 calc R . .
C61 C 0.1923(3) 0.1846(5) 0.6012(5) 0.062(3) Uani 1 1 d . . .
C62 C 0.3031(7) 0.4979(7) 0.3864(9) 0.214(14) Uani 1 1 d . . .
H62A H 0.2919 0.5251 0.4023 0.321 Uiso 1 1 calc R . .
H62B H 0.2939 0.4915 0.3529 0.321 Uiso 1 1 calc R . .
H62C H 0.3254 0.5061 0.3826 0.321 Uiso 1 1 calc R . .
C63 C 0.2969(7) 0.4659(9) 0.4751(9) 0.28(2) Uani 1 1 d . . .
H63A H 0.2935 0.4372 0.4962 0.419 Uiso 1 1 calc R . .
H63B H 0.2790 0.4881 0.4790 0.419 Uiso 1 1 calc R . .
H63C H 0.3164 0.4821 0.4856 0.419 Uiso 1 1 calc R . .
C64 C 0.2218(7) 0.4516(10) 0.3879(11) 0.196(15) Uani 1 1 d . . .
C65 C 0.2241(5) 0.4844(8) 0.3408(9) 0.212(15) Uani 1 1 d . . .
H65A H 0.2073 0.5087 0.3419 0.318 Uiso 1 1 calc R . .
H65B H 0.2219 0.4648 0.3100 0.318 Uiso 1 1 calc R . .
H65C H 0.2447 0.5007 0.3405 0.318 Uiso 1 1 calc R . .
C66 C 0.2222(8) 0.4905(10) 0.4369(13) 0.30(3) Uani 1 1 d . . .
H66A H 0.2083 0.5178 0.4295 0.443 Uiso 1 1 calc R . .
H66B H 0.2438 0.5024 0.4422 0.443 Uiso 1 1 calc R . .
H66C H 0.2149 0.4740 0.4677 0.443 Uiso 1 1 calc R . .
C67 C 0.1939(6) 0.4285(12) 0.3966(14) 0.28(2) Uani 1 1 d . . .
H67A H 0.1832 0.4437 0.4255 0.420 Uiso 1 1 calc R . .
H67B H 0.1979 0.3944 0.4041 0.420 Uiso 1 1 calc R . .
H67C H 0.1805 0.4310 0.3663 0.420 Uiso 1 1 calc R . .
C68 C 0.2143(6) 0.3697(8) 0.7317(6) 0.138(9) Uani 1 1 d . . .
C69 C 0.2419(5) 0.3676(15) 0.7106(8) 0.231(19) Uani 1 1 d . . .
H69A H 0.2485 0.4002 0.7004 0.346 Uiso 1 1 calc R . .
H69B H 0.2409 0.3467 0.6806 0.346 Uiso 1 1 calc R . .
H69C H 0.2572 0.3543 0.7348 0.346 Uiso 1 1 calc R . .
C70 C 0.2036(12) 0.4324(8) 0.7066(8) 0.34(3) Uani 1 1 d . . .
H70A H 0.2199 0.4557 0.7169 0.512 Uiso 1 1 calc R . .
H70B H 0.1832 0.4424 0.7207 0.512 Uiso 1 1 calc R . .
H70C H 0.2023 0.4315 0.6695 0.512 Uiso 1 1 calc R . .
C71 C 0.2602(3) 0.2346(5) 0.4119(5) 0.060(3) Uani 1 1 d . . .
C72 C 0.2115(4) 0.3794(6) 0.7888(5) 0.102(6) Uani 1 1 d . . .
H72A H 0.2308 0.3954 0.8009 0.154 Uiso 1 1 calc R . .
H72B H 0.2087 0.3487 0.8069 0.154 Uiso 1 1 calc R . .
H72C H 0.1933 0.4004 0.7952 0.154 Uiso 1 1 calc R . .
C73 C 0.1427(8) 0.3832(14) 0.7022(8) 0.225(18) Uani 1 1 d . . .
C74 C 0.1368(8) 0.4131(12) 0.6587(11) 0.27(2) Uani 1 1 d . . .
H74A H 0.1142 0.4204 0.6566 0.398 Uiso 1 1 calc R . .
H74B H 0.1434 0.3959 0.6279 0.398 Uiso 1 1 calc R . .
H74C H 0.1487 0.4433 0.6618 0.398 Uiso 1 1 calc R . .
C75 C 0.1328(5) 0.4018(8) 0.7551(6) 0.162(10) Uani 1 1 d . . .
H75A H 0.1498 0.4217 0.7694 0.243 Uiso 1 1 calc R . .
H75B H 0.1287 0.3742 0.7776 0.243 Uiso 1 1 calc R . .
H75C H 0.1136 0.4214 0.7520 0.243 Uiso 1 1 calc R . .
C76 C 0.1106(6) 0.337(2) 0.6876(16) 0.48(5) Uani 1 1 d . . .
H76A H 0.0902 0.3497 0.6993 0.715 Uiso 1 1 calc R . .
H76B H 0.1153 0.3068 0.7050 0.715 Uiso 1 1 calc R . .
H76C H 0.1097 0.3316 0.6509 0.715 Uiso 1 1 calc R . .
C77 C 0.1722(6) 0.2784(7) 0.7328(6) 0.135(9) Uani 1 1 d . . .
C78 C 0.2202(12) 0.276(2) 0.7370(11) 0.58(6) Uani 1 1 d . . .
H78A H 0.2287 0.2632 0.7051 0.872 Uiso 1 1 calc R . .
H78B H 0.2265 0.2547 0.7651 0.872 Uiso 1 1 calc R . .
H78C H 0.2285 0.3085 0.7429 0.872 Uiso 1 1 calc R . .
C79 C 0.1531(10) 0.2461(9) 0.7078(6) 0.32(3) Uani 1 1 d . . .
H79A H 0.1549 0.2142 0.7238 0.481 Uiso 1 1 calc R . .
H79B H 0.1596 0.2439 0.6722 0.481 Uiso 1 1 calc R . .
H79C H 0.1311 0.2572 0.7096 0.481 Uiso 1 1 calc R . .
C80 C 0.1594(4) 0.2821(6) 0.7909(5) 0.109(6) Uani 1 1 d . . .
H80A H 0.1369 0.2902 0.7907 0.164 Uiso 1 1 calc R . .
H80B H 0.1711 0.3074 0.8090 0.164 Uiso 1 1 calc R . .
H80C H 0.1625 0.2510 0.8081 0.164 Uiso 1 1 calc R . .
C81 C 0.2803(3) 0.3466(5) 0.6011(5) 0.067(4) Uani 1 1 d . . .
C91 C 0.1584(4) 0.3640(6) 0.4892(5) 0.072(4) Uani 1 1 d . . .
C101 C 0.2498(4) 0.1331(5) 0.4453(5) 0.078(4) Uani 1 1 d . . .
C102 C 0.2078(4) 0.1109(5) 0.5204(6) 0.080(4) Uani 1 1 d . . .
C111 C 0.3322(4) 0.3326(6) 0.5216(5) 0.082(5) Uani 1 1 d . . .
C112 C 0.3248(3) 0.2684(6) 0.4471(5) 0.069(4) Uani 1 1 d . . .
C121 C 0.2458(3) 0.4417(5) 0.5859(6) 0.077(4) Uani 1 1 d . . .
C122 C 0.1862(4) 0.4453(5) 0.5524(6) 0.075(4) Uani 1 1 d . . .
C131 C 0.1257(3) 0.2136(5) 0.5811(5) 0.065(4) Uani 1 1 d . . .
C132 C 0.1100(3) 0.3081(5) 0.5539(6) 0.074(4) Uani 1 1 d . . .

loop_
_atom_site_aniso_label
_atom_site_aniso_U_11
_atom_site_aniso_U_22
_atom_site_aniso_U_33
_atom_site_aniso_U_23
_atom_site_aniso_U_13
_atom_site_aniso_U_12
Pt1 0.0379(2) 0.0548(3) 0.0508(3) 0.0102(2) -0.0075(2) -0.0040(2)
Pt2 0.0330(2) 0.0477(3) 0.0541(3) 0.0056(2) 0.00179(19) -0.0037(2)
Ir1 0.0305(2) 0.0467(3) 0.0455(2) -0.0001(2) -0.00031(18) 0.00247(19)
Ir2 0.0330(2) 0.0495(3) 0.0460(2) 0.0040(2) 0.00145(18) 0.0033(2)
Ir3 0.0436(4) 0.0431(4) 0.0699(4) 0.000 -0.0070(3) 0.000
Ir4 0.0329(2) 0.0556(3) 0.0539(3) 0.0034(2) -0.0062(2) -0.0038(2)
Ir5 0.0404(4) 0.0442(4) 0.0894(5) 0.000 -0.0010(4) 0.000
P1 0.051(2) 0.089(3) 0.064(2) 0.026(2) -0.0090(17) 0.0008(19)
P2 0.0413(17) 0.066(2) 0.0579(19) 0.0078(17) 0.0049(14) -0.0145(16)
O11 0.052(5) 0.085(7) 0.105(7) -0.017(6) -0.006(5) 0.037(5)
O21 0.098(8) 0.092(8) 0.077(6) 0.023(6) -0.016(6) 0.014(6)
O31 0.100(9) 0.096(9) 0.165(12) -0.007(8) 0.009(8) 0.043(8)
O41 0.069(7) 0.136(11) 0.127(9) -0.036(8) -0.041(7) -0.014(7)
O42 0.051(6) 0.116(9) 0.122(9) 0.006(7) -0.021(6) 0.019(6)
O51 0.124(11) 0.083(9) 0.191(14) 0.051(9) -0.044(9) 0.006(8)
C1 0.052(9) 0.20(2) 0.121(14) 0.085(15) -0.038(10) -0.045(12)
C2 0.074(11) 0.162(18) 0.123(14) 0.080(13) -0.014(10) -0.032(11)
C3 0.148(19) 0.101(15) 0.144(18) 0.002(14) -0.008(15) 0.006(14)
C4 0.110(14) 0.129(15) 0.100(12) 0.066(11) -0.010(10) -0.040(12)
C5 0.062(10) 0.124(14) 0.111(13) 0.034(11) -0.040(9) 0.021(10)
C6 0.088(12) 0.108(14) 0.115(14) 0.005(11) -0.007(10) 0.046(11)
C7 0.090(12) 0.136(16) 0.147(16) 0.086(13) -0.017(11) 0.042(11)
C8 0.061(10) 0.172(19) 0.107(13) 0.034(13) -0.028(9) -0.012(11)
C9 0.120(15) 0.160(19) 0.068(10) 0.034(11) 0.003(10) 0.056(14)
C10 0.127(18) 0.23(3) 0.133(17) 0.047(17) 0.041(14) 0.101(18)
C11 0.036(6) 0.055(8) 0.057(7) 0.008(6) -0.007(5) 0.009(6)
C12 0.163(18) 0.100(14) 0.055(9) 0.011(9) -0.015(10) -0.023(13)
C13 0.23(2) 0.20(2) 0.057(10) 0.072(13) -0.039(13) -0.048(19)
C14 0.052(9) 0.17(2) 0.095(12) 0.036(13) 0.008(8) -0.017(11)
C15 0.072(12) 0.28(3) 0.151(19) 0.10(2) -0.019(12) -0.075(16)
C16 0.078(12) 0.139(18) 0.167(19) 0.061(15) 0.035(12) 0.027(12)
C17 0.063(12) 0.35(4) 0.18(2) 0.14(2) 0.031(13) 0.017(17)
C18 0.069(9) 0.082(11) 0.070(9) -0.013(8) 0.008(7) -0.011(8)
C19 0.092(14) 0.138(19) 0.17(2) -0.038(15) 0.030(13) -0.020(13)
C20 0.117(15) 0.24(2) 0.067(10) -0.020(13) 0.035(10) -0.082(16)
C21 0.051(7) 0.062(9) 0.070(8) 0.009(7) -0.012(6) 0.023(7)
C22 0.101(13) 0.154(17) 0.059(9) -0.014(10) -0.002(9) -0.015(12)
C23 0.097(12) 0.096(12) 0.070(9) 0.013(9) 0.026(8) -0.056(10)
C24 0.093(13) 0.137(18) 0.21(2) -0.007(16) 0.042(14) -0.071(13)
C25 0.167(19) 0.058(10) 0.111(13) 0.018(10) -0.004(13) 0.011(11)
C26 0.103(13) 0.118(14) 0.119(14) -0.060(12) 0.048(11) -0.042(11)
C31 0.056(8) 0.036(7) 0.113(11) 0.001(7) -0.008(8) 0.016(7)
C41 0.041(7) 0.085(11) 0.085(10) 0.011(8) -0.012(7) -0.005(7)
C42 0.040(7) 0.068(9) 0.068(8) 0.002(7) -0.017(6) 0.007(7)
C51 0.058(9) 0.045(8) 0.158(15) 0.042(10) -0.018(9) 0.001(7)
Pt3 0.0553(3) 0.0477(3) 0.0458(2) -0.0057(2) -0.0044(2) -0.0179(2)
Pt4 0.0524(3) 0.0475(3) 0.0494(3) -0.0079(2) 0.0008(2) -0.0043(2)
Pt5 0.0625(3) 0.0402(3) 0.0564(3) -0.0038(2) 0.0144(2) -0.0164(2)
Pt6 0.0493(3) 0.0478(3) 0.0404(2) -0.0057(2) 0.00261(19) -0.0077(2)
Ir6 0.0490(3) 0.0415(3) 0.0407(2) -0.0019(2) 0.00089(19) -0.0125(2)
Ir7 0.0511(3) 0.0421(3) 0.0390(2) -0.0080(2) 0.00341(19) -0.0120(2)
Ir8 0.0465(3) 0.0454(3) 0.0437(2) -0.0112(2) 0.0025(2) -0.0131(2)
Ir9 0.0500(3) 0.0420(3) 0.0408(2) -0.0022(2) 0.0007(2) -0.0100(2)
Ir10 0.0666(3) 0.0400(3) 0.0595(3) -0.0102(2) -0.0002(2) -0.0123(2)
Ir11 0.0486(3) 0.0564(3) 0.0568(3) -0.0124(2) 0.0097(2) -0.0154(2)
Ir12 0.0623(3) 0.0405(3) 0.0585(3) -0.0108(2) 0.0090(2) -0.0114(2)
Ir13 0.0458(3) 0.0568(3) 0.0533(3) -0.0028(2) 0.0024(2) -0.0138(2)
P3 0.069(2) 0.069(2) 0.0511(18) -0.0027(17) -0.0085(17) -0.0247(19)
P4 0.067(2) 0.063(2) 0.070(2) -0.0042(18) -0.0032(18) 0.0139(19)
P5 0.100(3) 0.050(2) 0.087(3) 0.012(2) 0.032(2) -0.017(2)
P6 0.069(2) 0.071(2) 0.0419(17) -0.0083(16) 0.0039(16) 0.0025(19)
O61 0.092(8) 0.079(7) 0.116(8) 0.031(7) 0.022(6) -0.016(6)
O71 0.118(8) 0.087(8) 0.066(6) -0.021(5) 0.050(6) -0.019(6)
O81 0.054(6) 0.121(9) 0.113(8) -0.058(7) -0.015(6) -0.016(6)
O91 0.088(8) 0.076(8) 0.147(11) 0.024(7) -0.016(7) 0.032(6)
O101 0.152(11) 0.062(7) 0.095(8) -0.019(6) 0.033(7) 0.006(7)
O102 0.146(11) 0.060(7) 0.160(12) 0.015(7) 0.015(9) -0.040(8)
O111 0.078(7) 0.145(11) 0.125(9) -0.051(8) 0.013(7) -0.064(8)
O112 0.072(7) 0.138(10) 0.086(7) -0.042(7) 0.032(6) -0.005(6)
O121 0.109(9) 0.076(8) 0.155(11) -0.044(7) -0.010(8) -0.021(7)
O122 0.114(10) 0.077(9) 0.160(12) -0.019(8) -0.008(9) 0.022(7)
O131 0.091(8) 0.086(8) 0.124(9) 0.021(7) 0.024(7) -0.047(7)
O132 0.057(7) 0.117(10) 0.168(12) -0.005(8) 0.004(7) 0.020(7)
C27 0.135(16) 0.168(19) 0.037(8) -0.017(10) -0.005(9) -0.074(15)
C28 0.36(4) 0.55(6) 0.070(13) -0.06(2) 0.049(19) -0.40(5)
C29 0.31(4) 0.47(5) 0.064(13) -0.01(2) 0.012(18) 0.25(4)
C30 0.136(16) 0.165(18) 0.060(9) -0.016(11) -0.009(10) -0.072(14)
C32 0.079(10) 0.122(14) 0.063(8) -0.010(9) -0.005(8) -0.066(10)
C33 0.21(3) 0.20(3) 0.40(4) 0.19(3) -0.20(3) -0.17(2)
C34 0.17(2) 0.23(3) 0.089(13) -0.022(15) -0.021(13) -0.129(19)
C35 0.25(3) 0.69(7) 0.13(2) -0.22(3) 0.14(2) -0.33(4)
C36 0.21(2) 0.074(13) 0.146(18) -0.029(13) -0.113(18) 0.038(15)
C37 0.42(5) 0.062(15) 0.35(5) 0.04(2) -0.27(4) -0.01(2)
C38 0.23(3) 0.26(4) 0.18(2) -0.12(3) -0.14(2) 0.18(3)
C39 0.19(2) 0.148(19) 0.130(17) -0.032(14) -0.091(16) 0.028(17)
C40 0.26(3) 0.096(16) 0.16(2) -0.035(15) -0.14(2) 0.050(18)
C43 0.32(4) 0.66(8) 0.082(16) -0.05(3) 0.00(2) 0.36(5)
C44 0.25(3) 0.093(16) 0.22(3) 0.020(17) -0.18(2) -0.027(18)
C45 0.161(19) 0.117(16) 0.146(18) 0.006(13) -0.080(15) 0.019(14)
C46 0.136(19) 0.21(3) 0.087(13) -0.023(15) 0.001(12) 0.080(19)
C47 0.092(18) 0.44(5) 0.32(4) 0.25(4) 0.02(2) -0.02(3)
C48 0.103(15) 0.16(2) 0.18(2) -0.030(17) -0.008(15) 0.059(15)
C49 0.132(18) 0.21(3) 0.116(17) -0.015(16) 0.014(14) 0.090(18)
C50 0.087(15) 0.22(3) 0.26(3) 0.18(3) 0.035(17) 0.011(16)
C52 0.133(18) 0.16(2) 0.21(2) 0.116(19) -0.025(17) 0.029(15)
C53 0.89(11) 0.11(2) 0.79(10) -0.25(4) -0.72(10) 0.19(4)
C54 0.104(17) 0.18(2) 0.25(3) 0.15(2) 0.020(17) 0.002(16)
C55 0.124(14) 0.067(11) 0.073(10) 0.003(8) 0.001(10) -0.027(10)
C56 0.25(3) 0.108(16) 0.070(11) -0.022(11) 0.061(14) -0.035(18)
C57 0.31(4) 0.19(3) 0.093(15) 0.016(15) -0.042(18) -0.15(3)
C58 0.22(2) 0.091(13) 0.068(10) 0.032(9) 0.048(12) -0.020(14)
C59 0.18(2) 0.083(13) 0.118(15) -0.029(11) 0.076(15) -0.077(14)
C60 0.116(18) 0.24(3) 0.18(2) 0.04(2) 0.019(18) -0.06(2)
C61 0.072(9) 0.045(8) 0.068(8) 0.001(7) -0.003(7) -0.005(7)
C62 0.34(4) 0.108(18) 0.19(3) 0.005(17) 0.08(2) -0.12(2)
C63 0.35(4) 0.29(3) 0.20(3) -0.15(3) 0.17(3) -0.27(3)
C64 0.24(3) 0.14(2) 0.21(3) 0.12(2) 0.15(2) 0.10(2)
C65 0.20(2) 0.23(3) 0.22(3) 0.17(2) 0.09(2) 0.12(2)
C66 0.34(5) 0.17(3) 0.38(5) 0.19(3) 0.25(4) 0.16(3)
C67 0.11(2) 0.32(5) 0.41(5) 0.29(4) 0.04(3) 0.00(2)
C68 0.19(2) 0.17(2) 0.055(9) -0.031(11) 0.033(12) -0.124(17)
C69 0.110(17) 0.50(6) 0.081(14) -0.12(2) 0.025(13) -0.12(3)
C70 0.79(9) 0.13(2) 0.107(18) -0.038(15) 0.15(3) -0.26(4)
C71 0.059(8) 0.076(10) 0.044(7) 0.003(7) 0.005(6) -0.016(7)
C72 0.134(15) 0.129(15) 0.044(8) -0.026(9) 0.001(8) -0.028(12)
C73 0.27(4) 0.33(4) 0.074(13) -0.011(19) 0.037(17) 0.24(3)
C74 0.31(4) 0.29(4) 0.19(3) 0.14(3) 0.15(3) 0.24(4)
C75 0.20(2) 0.21(2) 0.069(11) -0.035(13) 0.052(13) 0.092(19)
C76 0.074(19) 1.03(14) 0.32(6) -0.34(8) -0.06(3) 0.15(4)
C77 0.24(2) 0.107(14) 0.060(10) 0.006(10) 0.004(12) -0.107(16)
C78 0.69(8) 0.92(11) 0.13(2) 0.14(4) 0.11(4) 0.76(9)
C79 0.75(8) 0.19(2) 0.025(9) 0.023(12) -0.01(2) -0.25(4)
C80 0.154(16) 0.134(15) 0.040(8) 0.005(9) 0.016(9) -0.043(13)
C81 0.059(8) 0.058(9) 0.084(9) -0.027(7) 0.009(7) 0.000(7)
C91 0.091(11) 0.076(11) 0.049(7) 0.005(7) 0.011(7) -0.035(9)
C101 0.100(12) 0.060(10) 0.073(9) -0.022(8) 0.020(8) -0.023(9)
C102 0.091(11) 0.047(9) 0.101(11) -0.008(8) 0.020(9) -0.013(8)
C111 0.075(10) 0.108(13) 0.062(9) -0.034(9) 0.027(8) -0.025(9)
C112 0.050(8) 0.099(11) 0.058(8) -0.017(8) 0.011(6) -0.027(8)
C121 0.078(10) 0.070(10) 0.084(10) -0.032(8) 0.006(8) -0.008(8)
C122 0.095(12) 0.046(9) 0.082(10) -0.005(8) 0.012(9) -0.021(8)
C131 0.045(7) 0.082(11) 0.068(8) -0.008(8) 0.003(6) -0.009(7)
C132 0.054(9) 0.074(11) 0.093(10) -0.011(8) 0.004(8) -0.025(8)

loop_
_geom_bond_atom_site_label_1
_geom_bond_atom_site_label_2
_geom_bond_distance
_geom_bond_site_symmetry_2
_geom_bond_publ_flag
Pt1 P1 2.284(3) . ?
Pt1 Ir1 2.6597(6) . ?
Pt1 Ir3 2.6717(6) . ?
Pt1 Ir4 2.6820(6) . ?
Pt1 Ir1 2.8958(6) 3 ?
Pt1 Ir2 2.9151(7) 3 ?
Pt2 P2 2.295(3) . ?
Pt2 Ir2 2.6651(6) 3 ?
Pt2 Ir4 2.6944(6) . ?
Pt2 Ir5 2.7508(6) . ?
Pt2 Ir1 2.8076(6) . ?
Pt2 Ir2 2.8533(6) . ?
Ir1 C11 1.873(12) . ?
Ir1 Ir3 2.6421(7) . ?
Ir1 Ir4 2.6513(6) . ?
Ir1 Ir2 2.7061(6) . ?
Ir1 Ir2 2.7303(6) 3 ?
Ir1 Ir1 2.7328(8) 3 ?
Ir1 Pt1 2.8958(6) 3 ?
Ir2 C21 1.850(13) . ?
Ir2 Ir4 2.6342(6) 3 ?
Ir2 Ir5 2.6413(7) . ?
Ir2 Pt2 2.6651(6) 3 ?
Ir2 Ir2 2.7264(8) 3 ?
Ir2 Ir1 2.7303(6) 3 ?
Ir2 Pt1 2.9151(7) 3 ?
Ir3 C31 1.861(12) . ?
Ir3 C31 1.861(12) 3 ?
Ir3 Ir1 2.6421(7) 3 ?
Ir3 Pt1 2.6717(6) 3 ?
Ir4 C41 1.835(15) . ?
Ir4 C42 1.847(12) . ?
Ir4 Ir2 2.6342(6) 3 ?
Ir5 C51 1.859(14) 3 ?
Ir5 C51 1.859(14) . ?
Ir5 Ir2 2.6413(7) 3 ?
Ir5 Pt2 2.7508(6) 3 ?
P1 C5 1.879(14) . ?
P1 C9 1.967(19) . ?
P1 C1 1.972(17) . ?
P2 C14 1.882(17) . ?
P2 C18 1.912(14) . ?
P2 C23 1.936(16) . ?
O11 C11 1.133(12) . ?
O21 C21 1.160(13) . ?
O31 C31 1.115(13) . ?
O41 C41 1.152(15) . ?
O42 C42 1.148(13) . ?
O51 C51 1.106(15) . ?
C1 C2 1.53(2) . ?
C1 C4 1.57(2) . ?
C1 C3 1.60(3) . ?
C2 H2A 0.9600 . ?
C2 H2B 0.9600 . ?
C2 H2C 0.9600 . ?
C3 H3A 0.9600 . ?
C3 H3B 0.9600 . ?
C3 H3C 0.9600 . ?
C4 H4A 0.9600 . ?
C4 H4B 0.9600 . ?
C4 H4C 0.9600 . ?
C5 C8 1.57(2) . ?
C5 C7 1.578(19) . ?
C5 C6 1.60(2) . ?
C6 H6A 0.9600 . ?
C6 H6B 0.9600 . ?
C6 H6C 0.9600 . ?
C7 H7A 0.9600 . ?
C7 H7B 0.9600 . ?
C7 H7C 0.9600 . ?
C8 H8A 0.9600 . ?
C8 H8B 0.9600 . ?
C8 H8C 0.9600 . ?
C9 C12 1.46(2) . ?
C9 C10 1.54(2) . ?
C9 C13 1.670(19) . ?
C10 H10A 0.9600 . ?
C10 H10B 0.9600 . ?
C10 H10C 0.9600 . ?
C12 H12A 0.9600 . ?
C12 H12B 0.9600 . ?
C12 H12C 0.9600 . ?
C13 H13A 0.9600 . ?
C13 H13B 0.9600 . ?
C13 H13C 0.9600 . ?
C14 C15 1.52(2) . ?
C14 C16 1.58(2) . ?
C14 C17 1.59(2) . ?
C15 H15A 0.9600 . ?
C15 H15B 0.9600 . ?
C15 H15C 0.9600 . ?
C16 H16A 0.9600 . ?
C16 H16B 0.9600 . ?
C16 H16C 0.9600 . ?
C17 H17A 0.9600 . ?
C17 H17B 0.9600 . ?
C17 H17C 0.9600 . ?
C18 C22 1.491(19) . ?
C18 C19 1.50(2) . ?
C18 C20 1.516(19) . ?
C19 H19A 0.9600 . ?
C19 H19B 0.9600 . ?
C19 H19C 0.9600 . ?
C20 H20A 0.9600 . ?
C20 H20B 0.9600 . ?
C20 H20C 0.9600 . ?
C22 H22A 0.9600 . ?
C22 H22B 0.9600 . ?
C22 H22C 0.9600 . ?
C23 C25 1.51(2) . ?
C23 C26 1.554(19) . ?
C23 C24 1.578(18) . ?
C24 H24A 0.9600 . ?
C24 H24B 0.9600 . ?
C24 H24C 0.9600 . ?
C25 H25A 0.9600 . ?
C25 H25B 0.9600 . ?
C25 H25C 0.9600 . ?
C26 H26A 0.9600 . ?
C26 H26B 0.9600 . ?
C26 H26C 0.9600 . ?
Pt3 P3 2.278(3) . ?
Pt3 Ir6 2.6651(6) . ?
Pt3 Ir13 2.6856(7) . ?
Pt3 Ir10 2.6913(7) . ?
Pt3 Ir9 2.8562(6) . ?
Pt3 Ir7 2.8700(6) . ?
Pt4 P4 2.280(4) . ?
Pt4 Ir7 2.6594(7) . ?
Pt4 Ir10 2.6857(6) . ?
Pt4 Ir11 2.6896(7) . ?
Pt4 Ir6 2.8641(7) . ?
Pt4 Ir8 2.8829(7) . ?
Pt5 P5 2.269(4) . ?
Pt5 Ir8 2.6479(6) . ?
Pt5 Ir12 2.6966(6) . ?
Pt5 Ir11 2.7003(7) . ?
Pt5 Ir7 2.8449(6) . ?
Pt5 Ir9 2.8630(6) . ?
Pt6 P6 2.281(3) . ?
Pt6 Ir9 2.6548(6) . ?
Pt6 Ir12 2.6838(6) . ?
Pt6 Ir13 2.6930(6) . ?
Pt6 Ir6 2.8721(6) . ?
Pt6 Ir8 2.8734(6) . ?
Ir6 C61 1.856(13) . ?
Ir6 Ir13 2.6386(7) . ?
Ir6 Ir10 2.6417(6) . ?
Ir6 Ir8 2.6971(6) . ?
Ir6 Ir7 2.7325(6) . ?
Ir6 Ir9 2.7328(6) . ?
Ir7 C71 1.909(13) . ?
Ir7 Ir10 2.6418(7) . ?
Ir7 Ir11 2.6458(6) . ?
Ir7 Ir9 2.7048(6) . ?
Ir7 Ir8 2.7340(6) . ?
Ir8 C81 1.854(14) . ?
Ir8 Ir12 2.6399(7) . ?
Ir8 Ir11 2.6462(6) . ?
Ir8 Ir9 2.7412(6) . ?
Ir9 C91 1.922(17) . ?
Ir9 Ir12 2.6425(6) . ?
Ir9 Ir13 2.6468(6) . ?
Ir10 C102 1.845(15) . ?
Ir10 C101 1.860(14) . ?
Ir11 C111 1.848(15) . ?
Ir11 C112 1.859(13) . ?
Ir12 C121 1.809(14) . ?
Ir12 C122 1.868(17) . ?
Ir13 C131 1.871(14) . ?
Ir13 C132 1.914(16) . ?
P3 C32 1.874(14) . ?
P3 C36 1.906(18) . ?
P3 C27 1.954(17) . ?
P4 C46 1.881(19) . ?
P4 C40 1.888(19) . ?
P4 C50 1.97(2) . ?
P5 C55 1.888(16) . ?
P5 C64 1.93(2) . ?
P5 C59 1.98(2) . ?
P6 C77 1.906(16) . ?
P6 C68 1.909(18) . ?
P6 C73 1.925(19) . ?
O61 C61 1.153(14) . ?
O71 C71 1.090(13) . ?
O81 C81 1.151(14) . ?
O91 C91 1.113(16) . ?
O101 C101 1.132(15) . ?
O102 C102 1.133(15) . ?
O111 C111 1.142(15) . ?
O112 C112 1.146(14) . ?
O121 C121 1.181(15) . ?
O122 C122 1.116(17) . ?
O131 C131 1.138(14) . ?
O132 C132 1.109(16) . ?
C27 C28 1.43(2) . ?
C27 C30 1.565(19) . ?
C27 C29 1.61(3) . ?
C28 H28A 0.9600 . ?
C28 H28B 0.9600 . ?
C28 H28C 0.9600 . ?
C29 H29A 0.9600 . ?
C29 H29B 0.9600 . ?
C29 H29C 0.9600 . ?
C30 H30A 0.9600 . ?
C30 H30B 0.9600 . ?
C30 H30C 0.9600 . ?
C32 C34 1.506(18) . ?
C32 C35 1.54(3) . ?
C32 C33 1.55(3) . ?
C33 H33A 0.9600 . ?
C33 H33B 0.9600 . ?
C33 H33C 0.9600 . ?
C34 H34A 0.9600 . ?
C34 H34B 0.9600 . ?
C34 H34C 0.9600 . ?
C35 H35A 0.9600 . ?
C35 H35B 0.9600 . ?
C35 H35C 0.9600 . ?
C36 C38 1.47(3) . ?
C36 C37 1.50(4) . ?
C36 C39 1.55(2) . ?
C37 H37A 0.9600 . ?
C37 H37B 0.9600 . ?
C37 H37C 0.9600 . ?
C38 H38A 0.9600 . ?
C38 H38B 0.9600 . ?
C38 H38C 0.9600 . ?
C39 H39A 0.9600 . ?
C39 H39B 0.9600 . ?
C39 H39C 0.9600 . ?
C40 C44 1.37(3) . ?
C40 C45 1.56(2) . ?
C40 C43 1.81(4) . ?
C43 H43A 0.9600 . ?
C43 H43B 0.9600 . ?
C43 H43C 0.9600 . ?
C44 H44A 0.9600 . ?
C44 H44B 0.9600 . ?
C44 H44C 0.9600 . ?
C45 H45A 0.9600 . ?
C45 H45B 0.9600 . ?
C45 H45C 0.9600 . ?
C46 C49 1.46(2) . ?
C46 C48 1.51(3) . ?
C46 C47 1.83(3) . ?
C47 H47A 0.9600 . ?
C47 H47B 0.9600 . ?
C47 H47C 0.9600 . ?
C48 H48A 0.9600 . ?
C48 H48B 0.9600 . ?
C48 H48C 0.9600 . ?
C49 H49A 0.9600 . ?
C49 H49B 0.9600 . ?
C49 H49C 0.9600 . ?
C50 C54 1.41(3) . ?
C50 C52 1.61(3) . ?
C50 C53 1.85(5) . ?
C52 H52A 0.9600 . ?
C52 H52B 0.9600 . ?
C52 H52C 0.9600 . ?
C53 H53A 0.9600 . ?
C53 H53B 0.9600 . ?
C53 H53C 0.9600 . ?
C54 H54A 0.9600 . ?
C54 H54B 0.9600 . ?
C54 H54C 0.9600 . ?
C55 C56 1.52(2) . ?
C55 C57 1.53(3) . ?
C55 C58 1.551(18) . ?
C56 H56A 0.9600 . ?
C56 H56B 0.9600 . ?
C56 H56C 0.9600 . ?
C57 H57A 0.9600 . ?
C57 H57B 0.9600 . ?
C57 H57C 0.9600 . ?
C58 H58A 0.9600 . ?
C58 H58B 0.9600 . ?
C58 H58C 0.9600 . ?
C59 C63 1.45(3) . ?
C59 C62 1.56(3) . ?
C59 C60 1.57(3) . ?
C60 H60A 0.9600 . ?
C60 H60B 0.9600 . ?
C60 H60C 0.9600 . ?
C62 H62A 0.9600 . ?
C62 H62B 0.9600 . ?
C62 H62C 0.9600 . ?
C63 H63A 0.9600 . ?
C63 H63B 0.9600 . ?
C63 H63C 0.9600 . ?
C64 C67 1.33(4) . ?
C64 C65 1.51(2) . ?
C64 C66 1.64(4) . ?
C65 H65A 0.9600 . ?
C65 H65B 0.9600 . ?
C65 H65C 0.9600 . ?
C66 H66A 0.9600 . ?
C66 H66B 0.9600 . ?
C66 H66C 0.9600 . ?
C67 H67A 0.9600 . ?
C67 H67B 0.9600 . ?
C67 H67C 0.9600 . ?
C68 C69 1.27(3) . ?
C68 C72 1.502(18) . ?
C68 C70 1.87(4) . ?
C69 H69A 0.9600 . ?
C69 H69B 0.9600 . ?
C69 H69C 0.9600 . ?
C70 H70A 0.9600 . ?
C70 H70B 0.9600 . ?
C70 H70C 0.9600 . ?
C72 H72A 0.9600 . ?
C72 H72B 0.9600 . ?
C72 H72C 0.9600 . ?
C73 C74 1.40(3) . ?
C73 C75 1.51(2) . ?
C73 C76 1.86(6) . ?
C74 H74A 0.9600 . ?
C74 H74B 0.9600 . ?
C74 H74C 0.9600 . ?
C75 H75A 0.9600 . ?
C75 H75B 0.9600 . ?
C75 H75C 0.9600 . ?
C76 H76A 0.9600 . ?
C76 H76B 0.9600 . ?
C76 H76C 0.9600 . ?
C77 C79 1.35(3) . ?
C77 C80 1.59(2) . ?
C77 C78 2.00(5) . ?
C78 H78A 0.9600 . ?
C78 H78B 0.9600 . ?
C78 H78C 0.9600 . ?
C79 H79A 0.9600 . ?
C79 H79B 0.9600 . ?
C79 H79C 0.9600 . ?
C80 H80A 0.9600 . ?
C80 H80B 0.9600 . ?
C80 H80C 0.9600 . ?
